data_7151708
loop_
_publ_author_name
'Hong, Bor-Cherng'
'Kotame, Prakash'
'Liao, Ju-Hsiou'

_publ_section_title
;
 Enantioselective organocatalytic domino Michael-acetalization-Henry
 reactions of 2-hydroxynitrostyrene and aldehyde for the synthesis of
 tetrahydro-6H-benzo[c]chromenones.
;
_journal_issue 2
_journal_name_full 'Organic &amp; biomolecular chemistry'
_journal_page_first 382
_journal_page_last 386
_journal_paper_doi 10.1039/C0OB00834F
_journal_volume 9
_journal_year 2011
_chemical_absolute_configuration syn
_chemical_formula_sum 'C12 H13 N O4'
_chemical_formula_weight 235.23
_chemical_name_systematic
;
?
;
_space_group_IT_number 4
_symmetry_cell_setting monoclinic
_symmetry_space_group_name_Hall 'P 2yb'
_symmetry_space_group_name_H-M 'P 1 21 1'
_atom_sites_solution_hydrogens geom
_atom_sites_solution_primary direct
_atom_sites_solution_secondary difmap
_audit_creation_method SHELXL-97
_cell_angle_alpha 90.00
_cell_angle_beta 99.649(3)
_cell_angle_gamma 90.00
_cell_formula_units_Z 2
_cell_length_a 5.6540(9)
_cell_length_b 7.4586(12)
_cell_length_c 13.100(2)
_cell_measurement_reflns_used 586
_cell_measurement_temperature 100(2)
_cell_measurement_theta_max 23.529
_cell_measurement_theta_min -23.529
_cell_volume 544.62(15)
_computing_cell_refinement 'BRUKER SMART'
_computing_data_collection 'BRUKER SMART'
_computing_data_reduction 'BRUKER SAINT'
_computing_molecular_graphics Ortep-3
_computing_publication_material 'Wingx publication routines (Farrugia, 1999)'
_computing_structure_refinement 'SHELXL-97 (Sheldrick, 1997)'
_computing_structure_solution 'SHELXS-97 (Sheldrick, 1990)'
_diffrn_ambient_temperature 100(2)
_diffrn_measured_fraction_theta_full 0.999
_diffrn_measured_fraction_theta_max 0.999
_diffrn_measurement_device_type 'Bruker Smart Apex'
_diffrn_measurement_method 'phi-omega scan'
_diffrn_radiation_monochromator graphite
_diffrn_radiation_source 'fine-focus sealed tube'
_diffrn_radiation_type MoK\a
_diffrn_radiation_wavelength 0.71073
_diffrn_reflns_av_R_equivalents 0.0304
_diffrn_reflns_av_sigmaI/netI 0.0401
_diffrn_reflns_limit_h_max 6
_diffrn_reflns_limit_h_min -6
_diffrn_reflns_limit_k_max 8
_diffrn_reflns_limit_k_min -8
_diffrn_reflns_limit_l_max 15
_diffrn_reflns_limit_l_min -15
_diffrn_reflns_number 5325
_diffrn_reflns_theta_full 25.25
_diffrn_reflns_theta_max 25.25
_diffrn_reflns_theta_min 1.58
_diffrn_standards_decay_% 0
_exptl_absorpt_coefficient_mu 0.109
_exptl_absorpt_correction_T_max 0.9960
_exptl_absorpt_correction_T_min 0.9929
_exptl_absorpt_correction_type empirical
_exptl_absorpt_process_details SADABS
_exptl_crystal_colour colorless
_exptl_crystal_density_diffrn 1.434
_exptl_crystal_density_method 'not measured'
_exptl_crystal_description plate
_exptl_crystal_F_000 248
_exptl_crystal_size_max 0.07
_exptl_crystal_size_mid 0.04
_exptl_crystal_size_min 0.04
_refine_diff_density_max 0.200
_refine_diff_density_min -0.158
_refine_diff_density_rms 0.041
_refine_ls_abs_structure_details 'Flack H D (1983), Acta Cryst. A39, 876-881'
_refine_ls_abs_structure_Flack -0.6(13)
_refine_ls_extinction_method none
_refine_ls_goodness_of_fit_ref 1.071
_refine_ls_hydrogen_treatment constr
_refine_ls_matrix_type full
_refine_ls_number_parameters 155
_refine_ls_number_reflns 1960
_refine_ls_number_restraints 1
_refine_ls_restrained_S_all 1.071
_refine_ls_R_factor_all 0.0439
_refine_ls_R_factor_gt 0.0369
_refine_ls_shift/su_max 0.000
_refine_ls_shift/su_mean 0.000
_refine_ls_structure_factor_coef Fsqd
_refine_ls_weighting_details 'calc w=1/[\s^2^(Fo^2^)+(0.0446P)^2^+0.0563P] where P=(Fo^2^+2Fc^2^)/3'
_refine_ls_weighting_scheme calc
_refine_ls_wR_factor_gt 0.0849
_refine_ls_wR_factor_ref 0.0881
_reflns_number_gt 1759
_reflns_number_total 1960
_reflns_threshold_expression >2sigma(I)
_cod_data_source_file C0OB00834F.TXT
_cod_data_source_block pmk0223
_cod_depositor_comments
;
The following automatic conversions were performed:
'_exptl_absorpt_correction_type' value 'Empirical' changed to 'empirical'
according to '/home/saulius/struct/CIF-dictionaries/cif_core.dic'
dictionary named 'cif_core.dic' version 2.4.1 from 2010-06-29.

Automatic conversion script
Id: cif_fix_enum 1555 2011-01-17 13:19:09Z saulius 
;
_cod_original_sg_symbol_H-M 'P 21'
_cod_database_code 7151708

loop_
_symmetry_equiv_pos_as_xyz
'x, y, z'
'-x, y+1/2, -z'

loop_
_atom_site_label
_atom_site_type_symbol
_atom_site_fract_x
_atom_site_fract_y
_atom_site_fract_z
_atom_site_U_iso_or_equiv
_atom_site_adp_type
_atom_site_occupancy
_atom_site_symmetry_multiplicity
_atom_site_calc_flag
_atom_site_refinement_flags
_atom_site_disorder_assembly
_atom_site_disorder_group
O1 O 0.4710(3) 0.7116(2) 0.13997(11) 0.0195(4) Uani 1 1 d . . .
O2 O 0.6099(3) 0.9757(2) 0.19217(12) 0.0234(4) Uani 1 1 d . . .
O3 O 0.6371(3) 0.6838(3) 0.37246(14) 0.0361(5) Uani 1 1 d . . .
O4 O 0.5219(3) 0.4232(2) 0.41492(14) 0.0381(5) Uani 1 1 d . . .
N1 N 0.4827(4) 0.5806(3) 0.39161(14) 0.0216(4) Uani 1 1 d . . .
C1 C 0.1235(4) 0.5779(3) 0.19827(15) 0.0154(5) Uani 1 1 d . . .
C2 C -0.0463(4) 0.4409(3) 0.18495(17) 0.0179(5) Uani 1 1 d . . .
H2 H -0.1671 0.4380 0.2273 0.021 Uiso 1 1 calc R . .
C3 C -0.0420(4) 0.3085(3) 0.11078(17) 0.0204(5) Uani 1 1 d . . .
H3 H -0.1595 0.2163 0.1024 0.025 Uiso 1 1 calc R . .
C4 C 0.1345(4) 0.3113(3) 0.04891(17) 0.0206(5) Uani 1 1 d . . .
H4 H 0.1393 0.2199 -0.0012 0.025 Uiso 1 1 calc R . .
C5 C 0.3040(4) 0.4473(3) 0.06025(17) 0.0195(5) Uani 1 1 d . . .
H5 H 0.4249 0.4504 0.0179 0.023 Uiso 1 1 calc R . .
C6 C 0.2945(4) 0.5783(3) 0.13387(17) 0.0173(5) Uani 1 1 d . . .
C7 C 0.4522(4) 0.8683(3) 0.19313(17) 0.0182(5) Uani 1 1 d . . .
C8 C 0.2326(4) 0.8969(3) 0.24235(17) 0.0159(5) Uani 1 1 d . . .
H8 H 0.1070 0.9444 0.1859 0.019 Uiso 1 1 calc R . .
C9 C 0.1272(4) 0.7220(3) 0.27916(16) 0.0164(5) Uani 1 1 d . . .
H9 H -0.0448 0.7488 0.2822 0.020 Uiso 1 1 calc R . .
C10 C 0.2354(4) 0.6520(3) 0.38676(17) 0.0175(5) Uani 1 1 d . . .
H10A H 0.2386 0.7505 0.4376 0.021 Uiso 1 1 calc R . .
H10B H 0.1312 0.5558 0.4066 0.021 Uiso 1 1 calc R . .
C11 C 0.2777(4) 1.0468(3) 0.32295(17) 0.0191(5) Uani 1 1 d . . .
H11A H 0.4125 1.0110 0.3775 0.023 Uiso 1 1 calc R . .
H11B H 0.3272 1.1561 0.2892 0.023 Uiso 1 1 calc R . .
C12 C 0.0616(4) 1.0920(3) 0.37381(18) 0.0227(5) Uani 1 1 d . . .
H12A H 0.0204 0.9881 0.4131 0.034 Uiso 1 1 calc R . .
H12B H -0.0752 1.1229 0.3203 0.034 Uiso 1 1 calc R . .
H12C H 0.1005 1.1941 0.4207 0.034 Uiso 1 1 calc R . .

loop_
_atom_site_aniso_label
_atom_site_aniso_U_11
_atom_site_aniso_U_22
_atom_site_aniso_U_33
_atom_site_aniso_U_23
_atom_site_aniso_U_13
_atom_site_aniso_U_12
O1 0.0190(8) 0.0180(8) 0.0232(8) -0.0030(7) 0.0085(6) -0.0024(7)
O2 0.0245(9) 0.0217(9) 0.0248(9) 0.0014(7) 0.0065(7) -0.0083(8)
O3 0.0236(9) 0.0456(12) 0.0418(11) 0.0209(10) 0.0138(8) 0.0075(9)
O4 0.0430(11) 0.0170(10) 0.0468(12) -0.0010(9) -0.0139(9) 0.0086(8)
N1 0.0278(11) 0.0222(12) 0.0146(10) 0.0000(9) 0.0032(8) 0.0034(9)
C1 0.0158(11) 0.0126(11) 0.0170(11) 0.0022(10) 0.0005(9) 0.0039(10)
C2 0.0171(12) 0.0148(12) 0.0216(12) 0.0032(10) 0.0028(10) 0.0003(9)
C3 0.0199(12) 0.0139(12) 0.0255(13) 0.0000(10) -0.0017(10) -0.0030(10)
C4 0.0258(13) 0.0146(12) 0.0199(12) -0.0036(10) -0.0004(10) 0.0050(10)
C5 0.0218(12) 0.0207(13) 0.0157(11) 0.0005(10) 0.0028(9) 0.0060(10)
C6 0.0158(11) 0.0155(11) 0.0200(12) 0.0047(10) 0.0006(9) 0.0006(9)
C7 0.0237(13) 0.0171(13) 0.0134(11) 0.0043(9) 0.0018(10) -0.0006(10)
C8 0.0185(11) 0.0114(11) 0.0174(11) 0.0020(9) 0.0024(9) -0.0013(9)
C9 0.0168(11) 0.0143(11) 0.0189(11) -0.0007(10) 0.0053(9) 0.0004(9)
C10 0.0202(11) 0.0138(11) 0.0198(11) 0.0002(9) 0.0074(10) -0.0023(9)
C11 0.0223(12) 0.0151(13) 0.0197(12) 0.0004(10) 0.0025(9) -0.0029(9)
C12 0.0285(13) 0.0154(13) 0.0243(12) -0.0029(10) 0.0050(10) -0.0004(10)

loop_
_atom_type_symbol
_atom_type_description
_atom_type_scat_dispersion_real
_atom_type_scat_dispersion_imag
_atom_type_scat_source
C C 0.0033 0.0016 'International Tables Vol C Tables 4.2.6.8 and 6.1.1.4'
H H 0.0000 0.0000 'International Tables Vol C Tables 4.2.6.8 and 6.1.1.4'
N N 0.0061 0.0033 'International Tables Vol C Tables 4.2.6.8 and 6.1.1.4'
O O 0.0106 0.0060 'International Tables Vol C Tables 4.2.6.8 and 6.1.1.4'

loop_
_geom_angle_atom_site_label_1
_geom_angle_atom_site_label_2
_geom_angle_atom_site_label_3
_geom_angle
_geom_angle_site_symmetry_1
_geom_angle_site_symmetry_3
_geom_angle_publ_flag
C7 O1 C6 121.18(17) . . ?
O3 N1 O4 123.4(2) . . ?
O3 N1 C10 117.69(19) . . ?
O4 N1 C10 118.9(2) . . ?
C6 C1 C2 117.5(2) . . ?
C6 C1 C9 119.83(19) . . ?
C2 C1 C9 122.63(19) . . ?
C3 C2 C1 121.1(2) . . ?
C3 C2 H2 119.4 . . ?
C1 C2 H2 119.4 . . ?
C4 C3 C2 119.8(2) . . ?
C4 C3 H3 120.1 . . ?
C2 C3 H3 120.1 . . ?
C5 C4 C3 120.0(2) . . ?
C5 C4 H4 120.0 . . ?
C3 C4 H4 120.0 . . ?
C6 C5 C4 119.1(2) . . ?
C6 C5 H5 120.5 . . ?
C4 C5 H5 120.5 . . ?
C5 C6 C1 122.4(2) . . ?
C5 C6 O1 115.57(19) . . ?
C1 C6 O1 122.0(2) . . ?
O2 C7 O1 116.21(19) . . ?
O2 C7 C8 125.2(2) . . ?
O1 C7 C8 118.45(18) . . ?
C7 C8 C11 110.16(18) . . ?
C7 C8 C9 113.76(17) . . ?
C11 C8 C9 115.48(17) . . ?
C7 C8 H8 105.5 . . ?
C11 C8 H8 105.5 . . ?
C9 C8 H8 105.5 . . ?
C1 C9 C10 111.12(18) . . ?
C1 C9 C8 110.09(17) . . ?
C10 C9 C8 117.38(18) . . ?
C1 C9 H9 105.8 . . ?
C10 C9 H9 105.8 . . ?
C8 C9 H9 105.8 . . ?
N1 C10 C9 112.89(17) . . ?
N1 C10 H10A 109.0 . . ?
C9 C10 H10A 109.0 . . ?
N1 C10 H10B 109.0 . . ?
C9 C10 H10B 109.0 . . ?
H10A C10 H10B 107.8 . . ?
C12 C11 C8 114.23(19) . . ?
C12 C11 H11A 108.7 . . ?
C8 C11 H11A 108.7 . . ?
C12 C11 H11B 108.7 . . ?
C8 C11 H11B 108.7 . . ?
H11A C11 H11B 107.6 . . ?
C11 C12 H12A 109.5 . . ?
C11 C12 H12B 109.5 . . ?
H12A C12 H12B 109.5 . . ?
C11 C12 H12C 109.5 . . ?
H12A C12 H12C 109.5 . . ?
H12B C12 H12C 109.5 . . ?

loop_
_geom_bond_atom_site_label_1
_geom_bond_atom_site_label_2
_geom_bond_distance
_geom_bond_site_symmetry_2
_geom_bond_publ_flag
O1 C7 1.374(3) . ?
O1 C6 1.401(3) . ?
O2 C7 1.200(3) . ?
O3 N1 1.221(3) . ?
O4 N1 1.224(3) . ?
N1 C10 1.488(3) . ?
C1 C6 1.386(3) . ?
C1 C2 1.393(3) . ?
C1 C9 1.507(3) . ?
C2 C3 1.388(3) . ?
C2 H2 0.9500 . ?
C3 C4 1.387(3) . ?
C3 H3 0.9500 . ?
C4 C5 1.386(3) . ?
C4 H4 0.9500 . ?
C5 C6 1.380(3) . ?
C5 H5 0.9500 . ?
C7 C8 1.507(3) . ?
C8 C11 1.529(3) . ?
C8 C9 1.545(3) . ?
C8 H8 1.0000 . ?
C9 C10 1.531(3) . ?
C9 H9 1.0000 . ?
C10 H10A 0.9900 . ?
C10 H10B 0.9900 . ?
C11 C12 1.524(3) . ?
C11 H11A 0.9900 . ?
C11 H11B 0.9900 . ?
C12 H12A 0.9800 . ?
C12 H12B 0.9800 . ?
C12 H12C 0.9800 . ?

loop_
_cod_related_entry_id
_cod_related_entry_database
_cod_related_entry_code
1 ChemSpider 28418553
